data_7130306
loop_
_publ_author_name
'Lyu, Hairong'
'Xie, Zuowei'

_publ_section_title
;
 Transition Metal Catalyzed Selective B(3)-H or B(4)-H Amination of
 o-Carboranes via Dehydrogenative BH/NH Cross-Coupling
;
_journal_name_full 'Chemical Communications'
_journal_paper_doi 10.1039/D2CC02852B
_journal_year 2022
_chemical_formula_sum 'C12 H23 B10 N'
_chemical_formula_weight 289.41
_space_group_crystal_system monoclinic
_space_group_IT_number 14
_space_group_name_Hall '-P 2ybc'
_space_group_name_H-M_alt 'P 1 21/c 1'
_atom_sites_solution_hydrogens geom
_audit_block_doi 10.5517/ccdc.csd.cc2bl728
_audit_creation_method SHELXL-2014/6
_audit_update_record
;
2022-03-28 deposited with the CCDC.	2022-06-29 downloaded from the CCDC.
;
_cell_angle_alpha 90
_cell_angle_beta 92.944(4)
_cell_angle_gamma 90
_cell_formula_units_Z 4
_cell_length_a 12.3559(8)
_cell_length_b 10.0473(6)
_cell_length_c 13.8323(9)
_cell_measurement_reflns_used 41
_cell_measurement_temperature 296(2)
_cell_measurement_theta_max 15
_cell_measurement_theta_min 15
_cell_volume 1714.92(19)
_computing_cell_refinement 'BRUKER KAPPA APEXII DUO DIFFRACTOMETER'
_computing_data_collection 'BRUKER KAPPA APEXII DUO DIFFRACTOMETER'
_computing_data_reduction 'BRUKER KAPPA APEXII DUO DIFFRACTOMETER'
_computing_molecular_graphics 'BRUKER SHELXTL'
_computing_publication_material 'BRUKER SHELXTL'
_computing_structure_refinement 'SHELXL-2014/6 (Sheldrick, 2014)'
_diffrn_ambient_temperature 296(2)
_diffrn_measured_fraction_theta_full 1.000
_diffrn_measured_fraction_theta_max 1.000
_diffrn_measurement_device_type 'BRUKER KAPPA APEXII DUO DIFFRACTOMETER'
_diffrn_measurement_method 'PHI & OMEGA SCAN'
_diffrn_radiation_type MoK\a
_diffrn_radiation_wavelength 0.71073
_diffrn_reflns_av_R_equivalents 0.1110
_diffrn_reflns_av_unetI/netI 0.0643
_diffrn_reflns_Laue_measured_fraction_full 1.000
_diffrn_reflns_Laue_measured_fraction_max 1.000
_diffrn_reflns_limit_h_max 14
_diffrn_reflns_limit_h_min -14
_diffrn_reflns_limit_k_max 12
_diffrn_reflns_limit_k_min -11
_diffrn_reflns_limit_l_max 16
_diffrn_reflns_limit_l_min -16
_diffrn_reflns_number 25516
_diffrn_reflns_point_group_measured_fraction_full 1.000
_diffrn_reflns_point_group_measured_fraction_max 1.000
_diffrn_reflns_theta_full 25.242
_diffrn_reflns_theta_max 25.249
_diffrn_reflns_theta_min 1.650
_exptl_absorpt_coefficient_mu 0.056
_exptl_absorpt_correction_T_max 0.7456
_exptl_absorpt_correction_T_min 0.6201
_exptl_absorpt_correction_type multi-scan
_exptl_crystal_colour colourless
_exptl_crystal_density_diffrn 1.121
_exptl_crystal_description block
_exptl_crystal_F_000 608
_exptl_crystal_size_max 0.400
_exptl_crystal_size_mid 0.300
_exptl_crystal_size_min 0.200
_refine_diff_density_max 0.264
_refine_diff_density_min -0.230
_refine_diff_density_rms 0.058
_refine_ls_extinction_method none
_refine_ls_goodness_of_fit_ref 1.119
_refine_ls_hydrogen_treatment constr
_refine_ls_matrix_type full
_refine_ls_number_parameters 208
_refine_ls_number_reflns 3106
_refine_ls_number_restraints 0
_refine_ls_restrained_S_all 1.119
_refine_ls_R_factor_all 0.1378
_refine_ls_R_factor_gt 0.0875
_refine_ls_shift/su_max 0.000
_refine_ls_shift/su_mean 0.000
_refine_ls_structure_factor_coef Fsqd
_refine_ls_weighting_details 'w=1/[\s^2^(Fo^2^)+(0.1162P)^2^+1.4997P] where P=(Fo^2^+2Fc^2^)/3'
_refine_ls_weighting_scheme calc
_refine_ls_wR_factor_gt 0.2369
_refine_ls_wR_factor_ref 0.2654
_reflns_Friedel_coverage 0.000
_reflns_number_gt 1949
_reflns_number_total 3106
_reflns_threshold_expression 'I > 2\s(I)'
_cod_data_source_file d2cc02852b2.cif
_cod_data_source_block 23d
_cod_original_sg_symbol_H-M 'P 21/c'
_cod_database_code 7130306
_shelx_space_group_comment
;
The symmetry employed for this shelxl refinement is uniquely defined
by the following loop, which should always be used as a source of
symmetry information in preference to the above space-group names.
They are only intended as comments.
;
_shelx_estimated_absorpt_t_min 0.978
_shelx_estimated_absorpt_t_max 0.989
_shelxl_version_number 2014/6

loop_
_space_group_symop_operation_xyz
'x, y, z'
'-x, y+1/2, -z+1/2'
'-x, -y, -z'
'x, -y-1/2, z-1/2'

loop_
_atom_site_label
_atom_site_type_symbol
_atom_site_fract_x
_atom_site_fract_y
_atom_site_fract_z
_atom_site_U_iso_or_equiv
_atom_site_adp_type
_atom_site_occupancy
_atom_site_site_symmetry_order
_atom_site_calc_flag
_atom_site_refinement_flags_posn
_atom_site_refinement_flags_adp
_atom_site_refinement_flags_occupancy
_atom_site_disorder_assembly
_atom_site_disorder_group
N1 N 0.9382(2) 0.2608(4) 0.6973(2) 0.0535(10) Uani 1 1 d . . . . .
H1A H 0.9149 0.2446 0.7536 0.064 Uiso 1 1 calc R U . . .
C1 C 0.7585(3) 0.3971(4) 0.6202(2) 0.0406(9) Uani 1 1 d . . . . .
H1 H 0.7563 0.4590 0.6857 0.049 Uiso 1 1 calc R U . . .
C2 C 0.7270(3) 0.4636(4) 0.5141(2) 0.0434(9) Uani 1 1 d . . . . .
C11 C 0.6955(4) 0.6097(4) 0.5096(3) 0.0678(13) Uani 1 1 d . . . . .
H11A H 0.6793 0.6347 0.4434 0.102 Uiso 1 1 calc R U . . .
H11B H 0.6327 0.6238 0.5464 0.102 Uiso 1 1 calc R U . . .
H11C H 0.7544 0.6628 0.5360 0.102 Uiso 1 1 calc R U . . .
C12 C 1.0532(3) 0.2730(4) 0.6880(3) 0.0454(10) Uani 1 1 d . . . . .
H12A H 1.0638 0.3303 0.6319 0.054 Uiso 1 1 calc R U . . .
C13 C 1.1156(3) 0.3363(4) 0.7747(3) 0.0490(10) Uani 1 1 d . . . . .
H13A H 1.1088 0.4325 0.7735 0.059 Uiso 1 1 calc R U . . .
H13B H 1.0902 0.3029 0.8353 0.059 Uiso 1 1 calc R U . . .
C14 C 1.2296(3) 0.2941(3) 0.7608(3) 0.0420(9) Uani 1 1 d . . . . .
C15 C 1.3267(3) 0.3485(4) 0.7953(3) 0.0545(11) Uani 1 1 d . . . . .
H15A H 1.3269 0.4240 0.8343 0.065 Uiso 1 1 calc R U . . .
C16 C 1.4228(3) 0.2915(4) 0.7722(3) 0.0610(12) Uani 1 1 d . . . . .
H16A H 1.4880 0.3286 0.7953 0.073 Uiso 1 1 calc R U . . .
C17 C 1.4230(3) 0.1793(4) 0.7148(3) 0.0610(12) Uani 1 1 d . . . . .
H17A H 1.4885 0.1403 0.7003 0.073 Uiso 1 1 calc R U . . .
C18 C 1.3267(3) 0.1246(4) 0.6786(3) 0.0558(11) Uani 1 1 d . . . . .
H18A H 1.3273 0.0503 0.6385 0.067 Uiso 1 1 calc R U . . .
C19 C 1.2305(3) 0.1804(4) 0.7020(3) 0.0442(9) Uani 1 1 d . . . . .
C20 C 1.1154(3) 0.1431(4) 0.6716(3) 0.0541(11) Uani 1 1 d . . . . .
H20A H 1.0892 0.0716 0.7113 0.065 Uiso 1 1 calc R U . . .
H20B H 1.1093 0.1164 0.6042 0.065 Uiso 1 1 calc R U . . .
B3 B 0.8594(3) 0.4254(4) 0.5464(3) 0.0444(11) Uani 1 1 d . . . . .
H3 H 0.9228 0.5010 0.5597 0.053 Uiso 1 1 calc R U . . .
B4 B 0.8604(3) 0.2744(4) 0.6171(3) 0.0419(10) Uani 1 1 d . . . . .
B5 B 0.7202(4) 0.2363(4) 0.6268(3) 0.0443(11) Uani 1 1 d . . . . .
H5 H 0.6939 0.1878 0.6930 0.053 Uiso 1 1 calc R U . . .
B6 B 0.6380(4) 0.3560(5) 0.5648(3) 0.0473(11) Uani 1 1 d . . . . .
H6 H 0.5586 0.3853 0.5903 0.057 Uiso 1 1 calc R U . . .
B7 B 0.8019(4) 0.3917(4) 0.4293(3) 0.0452(11) Uani 1 1 d . . . . .
H7 H 0.8292 0.4435 0.3649 0.054 Uiso 1 1 calc R U . . .
B8 B 0.8833(4) 0.2710(4) 0.4920(3) 0.0476(11) Uani 1 1 d . . . . .
H8 H 0.9639 0.2438 0.4680 0.057 Uiso 1 1 calc R U . . .
B9 B 0.7947(4) 0.1524(4) 0.5408(3) 0.0494(11) Uani 1 1 d . . . . .
H9 H 0.8159 0.0464 0.5484 0.059 Uiso 1 1 calc R U . . .
B10 B 0.6596(4) 0.2008(5) 0.5101(3) 0.0522(12) Uani 1 1 d . . . . .
H10 H 0.5941 0.1275 0.4987 0.063 Uiso 1 1 calc R U . . .
B11 B 0.6639(4) 0.3495(5) 0.4406(3) 0.0499(12) Uani 1 1 d . . . . .
H11 H 0.6011 0.3740 0.3841 0.060 Uiso 1 1 calc R U . . .
B12 B 0.7624(4) 0.2239(4) 0.4263(3) 0.0532(13) Uani 1 1 d . . . . .
H12 H 0.7642 0.1651 0.3594 0.064 Uiso 1 1 calc R U . . .

loop_
_atom_site_aniso_label
_atom_site_aniso_U_11
_atom_site_aniso_U_22
_atom_site_aniso_U_33
_atom_site_aniso_U_23
_atom_site_aniso_U_13
_atom_site_aniso_U_12
N1 0.0392(19) 0.087(3) 0.0347(17) 0.0166(17) 0.0041(14) 0.0013(16)
C1 0.043(2) 0.046(2) 0.0326(18) -0.0038(16) 0.0000(15) -0.0027(16)
C2 0.053(2) 0.040(2) 0.0370(19) -0.0018(16) -0.0033(16) -0.0001(17)
C11 0.087(3) 0.041(2) 0.074(3) -0.001(2) -0.007(2) 0.012(2)
C12 0.040(2) 0.055(2) 0.041(2) 0.0084(18) 0.0021(16) -0.0007(17)
C13 0.049(2) 0.056(2) 0.042(2) 0.0017(18) 0.0027(17) 0.0036(19)
C14 0.043(2) 0.042(2) 0.042(2) 0.0086(17) 0.0013(16) -0.0009(17)
C15 0.053(3) 0.052(2) 0.058(2) 0.002(2) -0.0036(19) -0.005(2)
C16 0.041(2) 0.060(3) 0.081(3) 0.010(2) -0.007(2) -0.010(2)
C17 0.041(3) 0.058(3) 0.085(3) 0.016(2) 0.007(2) 0.006(2)
C18 0.050(3) 0.038(2) 0.080(3) 0.002(2) 0.008(2) 0.0046(18)
C19 0.043(2) 0.038(2) 0.052(2) 0.0074(17) 0.0019(17) -0.0011(17)
C20 0.052(3) 0.045(2) 0.065(3) -0.006(2) -0.0003(19) -0.0028(19)
B3 0.042(3) 0.047(3) 0.044(2) 0.000(2) 0.0038(19) -0.007(2)
B4 0.043(2) 0.044(2) 0.039(2) 0.0031(19) 0.0042(18) 0.0007(19)
B5 0.047(3) 0.046(2) 0.040(2) 0.0044(19) 0.0048(19) -0.005(2)
B6 0.035(2) 0.062(3) 0.044(2) 0.001(2) -0.0039(18) -0.004(2)
B7 0.065(3) 0.041(2) 0.030(2) 0.0015(18) 0.0073(19) -0.006(2)
B8 0.059(3) 0.049(3) 0.036(2) 0.0048(19) 0.013(2) 0.001(2)
B9 0.069(3) 0.035(2) 0.045(3) 0.0012(19) 0.007(2) -0.004(2)
B10 0.062(3) 0.052(3) 0.042(2) 0.000(2) -0.003(2) -0.021(2)
B11 0.058(3) 0.049(3) 0.041(2) -0.004(2) -0.014(2) -0.010(2)
B12 0.082(4) 0.042(3) 0.036(2) -0.003(2) 0.006(2) -0.012(2)

loop_
_atom_type_symbol
_atom_type_description
_atom_type_scat_dispersion_real
_atom_type_scat_dispersion_imag
_atom_type_scat_source
C C 0.0033 0.0016 'International Tables Vol C Tables 4.2.6.8 and 6.1.1.4'
H H 0.0000 0.0000 'International Tables Vol C Tables 4.2.6.8 and 6.1.1.4'
B B 0.0013 0.0007 'International Tables Vol C Tables 4.2.6.8 and 6.1.1.4'
N N 0.0061 0.0033 'International Tables Vol C Tables 4.2.6.8 and 6.1.1.4'

loop_
_geom_angle_atom_site_label_1
_geom_angle_atom_site_label_2
_geom_angle_atom_site_label_3
_geom_angle
_geom_angle_site_symmetry_1
_geom_angle_site_symmetry_3
_geom_angle_publ_flag
B4 N1 C12 123.2(3) . . ?
C2 C1 B3 62.3(2) . . ?
C2 C1 B5 112.6(3) . . ?
B3 C1 B5 114.5(3) . . ?
C2 C1 B6 62.1(2) . . ?
B3 C1 B6 115.5(3) . . ?
B5 C1 B6 63.1(3) . . ?
C2 C1 B4 113.5(3) . . ?
B3 C1 B4 63.3(2) . . ?
B5 C1 B4 62.3(2) . . ?
B6 C1 B4 115.5(3) . . ?
C11 C2 C1 118.6(3) . . ?
C11 C2 B7 122.2(3) . . ?
C1 C2 B7 109.5(3) . . ?
C11 C2 B11 121.3(3) . . ?
C1 C2 B11 110.0(3) . . ?
B7 C2 B11 63.1(2) . . ?
C11 C2 B3 117.8(3) . . ?
C1 C2 B3 59.9(2) . . ?
B7 C2 B3 62.4(2) . . ?
B11 C2 B3 114.1(3) . . ?
C11 C2 B6 117.2(3) . . ?
C1 C2 B6 60.4(2) . . ?
B7 C2 B6 113.5(3) . . ?
B11 C2 B6 62.2(2) . . ?
B3 C2 B6 112.0(3) . . ?
N1 C12 C13 115.1(3) . . ?
N1 C12 C20 116.4(3) . . ?
C13 C12 C20 103.5(3) . . ?
C14 C13 C12 102.8(3) . . ?
C15 C14 C19 119.4(4) . . ?
C15 C14 C13 130.7(4) . . ?
C19 C14 C13 109.9(3) . . ?
C16 C15 C14 120.1(4) . . ?
C15 C16 C17 120.3(4) . . ?
C16 C17 C18 120.4(4) . . ?
C19 C18 C17 119.6(4) . . ?
C18 C19 C14 120.2(4) . . ?
C18 C19 C20 130.5(4) . . ?
C14 C19 C20 109.2(3) . . ?
C19 C20 C12 102.7(3) . . ?
C1 B3 C2 57.9(2) . . ?
C1 B3 B8 105.0(3) . . ?
C2 B3 B8 105.4(3) . . ?
C1 B3 B7 104.5(3) . . ?
C2 B3 B7 58.2(2) . . ?
B8 B3 B7 60.4(2) . . ?
C1 B3 B4 60.8(2) . . ?
C2 B3 B4 108.0(3) . . ?
B8 B3 B4 59.5(2) . . ?
B7 B3 B4 109.1(3) . . ?
N1 B4 C1 119.8(3) . . ?
N1 B4 B8 128.3(3) . . ?
C1 B4 B8 100.8(3) . . ?
N1 B4 B9 131.1(3) . . ?
C1 B4 B9 101.0(3) . . ?
B8 B4 B9 60.0(2) . . ?
N1 B4 B5 122.3(3) . . ?
C1 B4 B5 56.8(2) . . ?
B8 B4 B5 105.9(3) . . ?
B9 B4 B5 58.9(2) . . ?
N1 B4 B3 118.9(3) . . ?
C1 B4 B3 56.0(2) . . ?
B8 B4 B3 58.8(2) . . ?
B9 B4 B3 105.5(3) . . ?
B5 B4 B3 104.0(3) . . ?
C1 B5 B9 105.4(3) . . ?
C1 B5 B6 58.6(2) . . ?
B9 B5 B6 107.8(3) . . ?
C1 B5 B10 104.4(3) . . ?
B9 B5 B10 60.0(3) . . ?
B6 B5 B10 59.4(3) . . ?
C1 B5 B4 61.0(2) . . ?
B9 B5 B4 60.5(2) . . ?
B6 B5 B4 110.7(3) . . ?
B10 B5 B4 109.8(3) . . ?
C1 B6 C2 57.6(2) . . ?
C1 B6 B10 105.2(3) . . ?
C2 B6 B10 105.6(3) . . ?
C1 B6 B11 104.5(3) . . ?
C2 B6 B11 58.3(2) . . ?
B10 B6 B11 60.7(3) . . ?
C1 B6 B5 58.4(2) . . ?
C2 B6 B5 105.2(3) . . ?
B10 B6 B5 60.6(3) . . ?
B11 B6 B5 108.6(3) . . ?
C2 B7 B12 105.4(3) . . ?
C2 B7 B3 59.4(2) . . ?
B12 B7 B3 107.7(3) . . ?
C2 B7 B11 58.5(2) . . ?
B12 B7 B11 60.3(3) . . ?
B3 B7 B11 107.9(3) . . ?
C2 B7 B8 105.6(3) . . ?
B12 B7 B8 60.3(3) . . ?
B3 B7 B8 59.5(2) . . ?
B11 B7 B8 108.5(3) . . ?
B3 B8 B4 61.7(2) . . ?
B3 B8 B7 60.1(2) . . ?
B4 B8 B7 110.5(3) . . ?
B3 B8 B12 107.4(3) . . ?
B4 B8 B12 109.5(3) . . ?
B7 B8 B12 59.3(2) . . ?
B3 B8 B9 108.1(3) . . ?
B4 B8 B9 60.5(2) . . ?
B7 B8 B9 107.4(3) . . ?
B12 B8 B9 59.7(3) . . ?
B5 B9 B12 108.1(3) . . ?
B5 B9 B10 60.6(3) . . ?
B12 B9 B10 60.4(3) . . ?
B5 B9 B8 106.8(3) . . ?
B12 B9 B8 60.1(3) . . ?
B10 B9 B8 108.5(3) . . ?
B5 B9 B4 60.5(2) . . ?
B12 B9 B4 109.0(3) . . ?
B10 B9 B4 110.3(3) . . ?
B8 B9 B4 59.5(2) . . ?
B6 B10 B9 107.6(3) . . ?
B6 B10 B12 107.1(3) . . ?
B9 B10 B12 59.7(3) . . ?
B6 B10 B11 59.8(3) . . ?
B9 B10 B11 107.9(3) . . ?
B12 B10 B11 59.7(3) . . ?
B6 B10 B5 59.9(2) . . ?
B9 B10 B5 59.3(2) . . ?
B12 B10 B5 106.5(3) . . ?
B11 B10 B5 107.4(3) . . ?
C2 B11 B6 59.5(2) . . ?
C2 B11 B12 104.5(3) . . ?
B6 B11 B12 107.1(3) . . ?
C2 B11 B7 58.4(2) . . ?
B6 B11 B7 107.5(3) . . ?
B12 B11 B7 59.4(3) . . ?
C2 B11 B10 105.6(3) . . ?
B6 B11 B10 59.5(3) . . ?
B12 B11 B10 60.1(3) . . ?
B7 B11 B10 107.7(3) . . ?
B7 B12 B9 108.7(3) . . ?
B7 B12 B11 60.3(3) . . ?
B9 B12 B11 108.3(3) . . ?
B7 B12 B8 60.3(3) . . ?
B9 B12 B8 60.2(2) . . ?
B11 B12 B8 108.6(3) . . ?
B7 B12 B10 108.5(3) . . ?
B9 B12 B10 59.9(3) . . ?
B11 B12 B10 60.2(3) . . ?
B8 B12 B10 108.2(3) . . ?

loop_
_geom_bond_atom_site_label_1
_geom_bond_atom_site_label_2
_geom_bond_distance
_geom_bond_site_symmetry_2
_geom_bond_publ_flag
N1 B4 1.437(5) . ?
N1 C12 1.439(5) . ?
C1 C2 1.641(5) . ?
C1 B3 1.676(5) . ?
C1 B5 1.687(6) . ?
C1 B6 1.691(5) . ?
C1 B4 1.764(5) . ?
C2 C11 1.519(5) . ?
C2 B7 1.693(5) . ?
C2 B11 1.696(5) . ?
C2 B3 1.716(6) . ?
C2 B6 1.718(6) . ?
C12 C13 1.530(5) . ?
C12 C20 1.537(5) . ?
C13 C14 1.493(5) . ?
C14 C15 1.381(5) . ?
C14 C19 1.403(5) . ?
C15 C16 1.371(6) . ?
C16 C17 1.379(6) . ?
C17 C18 1.381(6) . ?
C18 C19 1.369(5) . ?
C19 C20 1.509(5) . ?
B3 B8 1.755(6) . ?
B3 B7 1.767(6) . ?
B3 B4 1.806(6) . ?
B4 B8 1.768(6) . ?
B4 B9 1.785(6) . ?
B4 B5 1.785(6) . ?
B5 B9 1.757(6) . ?
B5 B6 1.767(6) . ?
B5 B10 1.780(6) . ?
B6 B10 1.759(7) . ?
B6 B11 1.764(6) . ?
B7 B12 1.755(6) . ?
B7 B11 1.772(6) . ?
B7 B8 1.773(6) . ?
B8 B12 1.773(7) . ?
B8 B9 1.775(6) . ?
B9 B12 1.766(6) . ?
B9 B10 1.769(7) . ?
B10 B12 1.778(7) . ?
B10 B11 1.779(7) . ?
B11 B12 1.771(7) . ?
